data_1559223
loop_
_publ_author_name
'Jakobsson, Eva'
'Eriksson, Lars'
'Bergman, Ake'

_publ_section_title
;
 Synthesis and Crystallography of 1,2,3,4,6,7-Hexachloronaphthalene and
 1,2,3,5,6,7-Hexachloronaphthalene
;
_journal_name_full 'Acta Chemica Scandinavica'
_journal_page_first 527
_journal_page_last 532
_journal_paper_doi 10.3891/acta.chem.scand.46-0527
_journal_volume 46
_journal_year 1992
_chemical_formula_sum 'C10 H2 Cl6'
_chemical_formula_weight 334.82
_chemical_name_common
;
1,2,3,5,6,7-Hexachloronaphthalene
;
_space_group_IT_number 14
_space_group_name_Hall '-P 2ybc'
_space_group_name_H-M_alt 'P 1 21/c 1'
_symmetry_cell_setting monoclinic
_symmetry_Int_Tables_number 14
_symmetry_space_group_name_Hall '-P 2ybc'
_symmetry_space_group_name_H-M 'P 1 21/c 1'
_cell_angle_alpha 90.
_cell_angle_beta 102.40(4)
_cell_angle_gamma 90.
_cell_formula_units_Z 2
_cell_length_a 9.381(4)
_cell_length_b 3.807(2)
_cell_length_c 16.168(8)
_cell_volume 563.9(5)
_diffrn_ambient_temperature 293
_diffrn_radiation_probe x-ray
_diffrn_radiation_type CuK\a
_diffrn_radiation_wavelength 1.54180
_exptl_absorpt_coefficient_mu 13.18
_exptl_crystal_F_000 328
_refine_ls_number_parameters 48
_refine_ls_number_reflns 382
_refine_ls_R_factor_gt 0.059
_refine_ls_wR_factor_gt 0.050
_cod_data_source_file Acta-Chem-Scand-1992-46-527-2.cif
_cod_data_source_block 2
_cod_depositor_comments
;
z coordinate of H1 changed (guessed) from  0.540(9) to  0.340(9)
;
_cod_original_sg_symbol_H-M 'P 21/c'
_cod_database_code 1559223

loop_
_space_group_symop_id
_space_group_symop_operation_xyz
1 x,y,z
2 -x,1/2+y,1/2-z
3 -x,-y,-z
4 x,1/2-y,1/2+z

loop_
_atom_site_label
_atom_site_type_symbol
_atom_site_thermal_displace_type
_atom_site_fract_x
_atom_site_fract_y
_atom_site_fract_z
_atom_site_occupancy
_atom_site_U_iso_or_equiv
_atom_site_calc_flag
_atom_site_refinement_flags
_atom_site_disorder_assembly
_atom_site_disorder_group
Cl1 Cl Uiso 0.4230(4) 0.1137(14) 0.6524(3) 1.000 0.065(2) . . . .
Cl2 Cl Uiso 0.3167(4) 0.2896(13) 0.4623(2) 1.000 0.050(2) . . . .
Cl3 Cl Uiso -0.2055(4) 0.2301(14) 0.2481(2) 1.000 0.049(2) . . . .
C1 C Uiso -0.0030(10) 0.177(4) 0.390(9) 1.000 0.038(4) . . . .
C2 C Uiso 0.1980(10) 0.140(4) 0.518(8) 1.000 0.044(5) . . . .
C3 C Uiso 0.244(2) 0.039(4) 0.602(9) 1.000 0.044(5) . . . .
C4 C Uiso 0.0480(10) 0.076(4) 0.476(9) 1.000 0.040(4) . . . .
C5 C Uiso -0.1480(10) 0.110(4) 0.352(9) 1.000 0.042(5) . . . .
H1 H Uiso 0.0720(10) 0.318(4) 0.340(9) 1.000 0.038(4) . . . .

loop_
_atom_type_symbol
_atom_type_description
_atom_type_scat_dispersion_real
_atom_type_scat_dispersion_imag
_atom_type_scat_source
C C 0.0181 0.0091 ' International Tables Vol C Tables 4.2.6.8 and 6.1.1.4'
H H 0.0000 0.0000 ' International Tables Vol C Tables 4.2.6.8 and 6.1.1.4'
Cl Cl 0.3639 0.7018 ' International Tables Vol C Tables 4.2.6.8 and 6.1.1.4'

loop_
_geom_angle_atom_site_label_1
_geom_angle_atom_site_label_2
_geom_angle_atom_site_label_3
_geom_angle
_geom_angle_site_symmetry_1
_geom_angle_site_symmetry_2
_geom_angle_site_symmetry_3
_geom_angle_publ_flag
C4 C1 C5 118(7) . . . no
Cl2 C2 C3 121(4) . . . yes
Cl2 C2 C4 120(9) . . . yes
C3 C2 C4 119(7) . . . no
Cl1 C3 C2 119(5) . . . yes
Cl1 C3 C5 119(10) . . 3_556 yes
C2 C3 C5 122(7) . . 3_556 no
C1 C4 C2 120(7) . . . no
C1 C4 C4 121(7) . . 3_556 no
C2 C4 C4 118(11) . . 3_556 no
Cl3 C5 C1 117(7) . . . yes
Cl3 C5 C3 122(7) . . 3_556 yes
C1 C5 C3 121(12) . . 3_556 no
C4 C1 H1 127(7) . . . no
C5 C1 H1 114(12) . . . no

loop_
_geom_bond_atom_site_label_1
_geom_bond_atom_site_label_2
_geom_bond_distance
_geom_bond_site_symmetry_1
_geom_bond_site_symmetry_2
_geom_bond_publ_flag
Cl1 C3 1.73(7) . . yes
Cl2 C2 1.68(7) . . yes
Cl3 C5 1.71(14) . . yes
C1 C4 1.42(19) . . no
C1 C5 1.39(10) . . no
C2 C3 1.39(18) . . no
C2 C4 1.45(9) . . no
C3 C5 1.41(11) . 3_556 no
C4 C4 1.43(11) . 3_556 no
C1 H1 1.30(13) . . no

loop_
_geom_hbond_atom_site_label_D
_geom_hbond_atom_site_label_H
_geom_hbond_atom_site_label_A
_geom_hbond_distance_DH
_geom_hbond_distance_HA
_geom_hbond_distance_DA
_geom_hbond_angle_DHA
_geom_hbond_site_symmetry_A
_geom_hbond_publ_flag
C1 H1 Cl3 1.30(13) 2.61(8) 3.89(8) 168(3) 2_555 yes

loop_
_geom_torsion_atom_site_label_1
_geom_torsion_atom_site_label_2
_geom_torsion_atom_site_label_3
_geom_torsion_atom_site_label_4
_geom_torsion
_geom_torsion_site_symmetry_1
_geom_torsion_site_symmetry_2
_geom_torsion_site_symmetry_3
_geom_torsion_site_symmetry_4
_geom_torsion_publ_flag
C5 C1 C4 C2 180(4) . . . . no
C5 C1 C4 C4 -3(7) . . . 3_556 no
C4 C1 C5 Cl3 -179(3) . . . . no
C4 C1 C5 C3 3(7) . . . 3_556 no
Cl2 C2 C3 Cl1 7(5) . . . . no
Cl2 C2 C3 C5 -176(3) . . . 3_556 no
C4 C2 C3 Cl1 180(3) . . . . no
C4 C2 C3 C5 -3(6) . . . 3_556 no
Cl2 C2 C4 C1 -7(5) . . . . no
Cl2 C2 C4 C4 176(3) . . . 3_556 no
C3 C2 C4 C1 180(4) . . . . no
C3 C2 C4 C4 3(6) . . . 3_556 no
Cl1 C3 C5 Cl3 -2(6) . . 3_556 3_556 no
Cl1 C3 C5 C1 -180(3) . . 3_556 3_556 no
C2 C3 C5 Cl3 -179(3) . . 3_556 3_556 no
C2 C3 C5 C1 3(6) . . 3_556 3_556 no
C1 C4 C4 C1 180(4) . . 3_556 3_556 no
C1 C4 C4 C2 3(6) . . 3_556 3_556 no
C2 C4 C4 C1 -3(7) . . 3_556 3_556 no
C2 C4 C4 C2 180(4) . . 3_556 3_556 no
